data_7219539
loop_
_publ_author_name
'Egorova, Elena'
'Druzhkov, Nikolai'
'Shavyrin, Andrey'
'Cherkasov, Anton'
'Abakumov, Gleb Arsent'evich'
'Fedorov, Alexey'

_publ_section_title
;
 The 13 group metal complexes of sterically-hindered substituted
 iminophenol. Synthesis and structure.
;
_journal_name_full 'RSC Adv.'
_journal_paper_doi 10.1039/C4RA15793A
_journal_year 2015
_chemical_formula_sum 'C32 H49 N2 O Tl'
_chemical_formula_weight 682.10
_chemical_name_systematic
; 
 ? 
;
_space_group_IT_number 11
_symmetry_cell_setting monoclinic
_symmetry_space_group_name_Hall '-P 2yb'
_symmetry_space_group_name_H-M 'P 1 21/m 1'
_atom_sites_solution_hydrogens geom
_atom_sites_solution_primary direct
_atom_sites_solution_secondary difmap
_audit_creation_method SHELXL-97
_audit_update_record
;
2014-11-18 deposited with the CCDC.
2015-02-10 downloaded from the CCDC.
;
_cell_angle_alpha 90.00
_cell_angle_beta 98.3000(10)
_cell_angle_gamma 90.00
_cell_formula_units_Z 2
_cell_length_a 9.4850(6)
_cell_length_b 9.6118(6)
_cell_length_c 17.0918(11)
_cell_measurement_reflns_used 900
_cell_measurement_temperature 100(2)
_cell_measurement_theta_max 30
_cell_measurement_theta_min 2
_cell_volume 1541.90(17)
_computing_cell_refinement 'Bruker SMART'
_computing_data_collection 'Bruker SMART'
_computing_data_reduction 'Bruker SHELXTL'
_computing_molecular_graphics 'Bruker SHELXTL'
_computing_publication_material 'Bruker SHELXTL'
_computing_structure_refinement 'SHELXL-97 (Sheldrick, 2008)'
_computing_structure_solution 'SHELXS-97 (Sheldrick, 2008)'
_diffrn_ambient_temperature 100(2)
_diffrn_measured_fraction_theta_full 0.999
_diffrn_measured_fraction_theta_max 0.999
_diffrn_measurement_device_type 'CCD area detector'
_diffrn_measurement_method 'omega scans'
_diffrn_radiation_monochromator graphite
_diffrn_radiation_source 'fine-focus sealed tube'
_diffrn_radiation_type MoK\a
_diffrn_radiation_wavelength 0.71073
_diffrn_reflns_av_R_equivalents 0.0211
_diffrn_reflns_av_sigmaI/netI 0.0177
_diffrn_reflns_limit_h_max 12
_diffrn_reflns_limit_h_min -12
_diffrn_reflns_limit_k_max 12
_diffrn_reflns_limit_k_min -12
_diffrn_reflns_limit_l_max 21
_diffrn_reflns_limit_l_min -21
_diffrn_reflns_number 14206
_diffrn_reflns_theta_full 27.00
_diffrn_reflns_theta_max 27.00
_diffrn_reflns_theta_min 2.17
_exptl_absorpt_coefficient_mu 5.262
_exptl_absorpt_correction_T_max 0.7788
_exptl_absorpt_correction_T_min 0.3204
_exptl_absorpt_correction_type multi-scan
_exptl_absorpt_process_details 'SADABS (Sheldrick, 2008a)'
_exptl_crystal_colour black
_exptl_crystal_density_diffrn 1.469
_exptl_crystal_density_method 'not measured'
_exptl_crystal_description prism
_exptl_crystal_F_000 688
_exptl_crystal_size_max 0.28
_exptl_crystal_size_mid 0.18
_exptl_crystal_size_min 0.05
_refine_diff_density_max 1.501
_refine_diff_density_min -0.619
_refine_diff_density_rms 0.074
_refine_ls_extinction_method none
_refine_ls_goodness_of_fit_ref 1.084
_refine_ls_hydrogen_treatment constr
_refine_ls_matrix_type full
_refine_ls_number_parameters 336
_refine_ls_number_reflns 3567
_refine_ls_number_restraints 6
_refine_ls_restrained_S_all 1.090
_refine_ls_R_factor_all 0.0187
_refine_ls_R_factor_gt 0.0167
_refine_ls_shift/su_max 0.001
_refine_ls_shift/su_mean 0.000
_refine_ls_structure_factor_coef Fsqd
_refine_ls_weighting_details 'calc w=1/[\s^2^(Fo^2^)+(0.0223P)^2^+0.6656P] where P=(Fo^2^+2Fc^2^)/3'
_refine_ls_weighting_scheme calc
_refine_ls_wR_factor_gt 0.0393
_refine_ls_wR_factor_ref 0.0399
_reflns_number_gt 3365
_reflns_number_total 3567
_reflns_threshold_expression >2sigma(I)
_cod_data_source_file c4ra15793a1.cif
_cod_data_source_block tlapme
_cod_depositor_comments
;
The following automatic conversions were performed:

'_symmetry_cell_setting' value 'Monoclinic' changed to 'monoclinic'
according to
/usr/data/users/saulius/crontab/automatic-downloads/rss-feeds/RSC/lib/dictionaries/cif_core.dic
dictionary named 'cif_core.dic' version 2.4.2 from 2011-04-26.

Automatic conversion script
Id: cif_fix_values 3008 2015-01-20 13:52:24Z robertas 
;
_cod_original_sg_symbol_H-M P2(1)/m
_cod_database_code 7219539

loop_
_symmetry_equiv_pos_as_xyz
'x, y, z'
'-x, y+1/2, -z'
'-x, -y, -z'
'x, -y-1/2, z'

loop_
_atom_site_label
_atom_site_type_symbol
_atom_site_fract_x
_atom_site_fract_y
_atom_site_fract_z
_atom_site_U_iso_or_equiv
_atom_site_adp_type
_atom_site_occupancy
_atom_site_symmetry_multiplicity
_atom_site_calc_flag
_atom_site_refinement_flags
_atom_site_disorder_assembly
_atom_site_disorder_group
Tl1 Tl 0.071170(7) 0.2500 0.316280(4) 0.02028(2) Uani 1 2 d S . .
O1 O 0.1807(2) 0.4125(2) 0.24385(12) 0.0215(5) Uani 0.50 1 d P A -1
N1 N -0.1015(2) 0.3461(2) 0.20441(13) 0.0188(5) Uani 0.50 1 d P A -1
N2 N -0.1930(2) 0.1584(2) 0.30203(13) 0.0198(5) Uani 0.50 1 d P A -1
C1 C 0.0998(3) 0.4932(3) 0.19338(15) 0.0197(6) Uani 0.50 1 d P A -1
C2 C 0.1554(3) 0.6162(3) 0.16172(15) 0.0181(6) Uani 0.50 1 d P A -1
C3 C 0.0650(3) 0.6968(3) 0.10904(15) 0.0199(6) Uani 0.50 1 d P A -1
H3A H 0.1038 0.7769 0.0875 0.024 Uiso 0.50 1 calc PR A -1
C4 C -0.0802(3) 0.6677(3) 0.08539(15) 0.0198(6) Uani 0.50 1 d P A -1
C5 C -0.1341(3) 0.5492(3) 0.11530(15) 0.0202(6) Uani 0.50 1 d P A -1
H5A H -0.2320 0.5272 0.1008 0.024 Uiso 0.50 1 calc PR A -1
C6 C -0.0472(3) 0.4597(3) 0.16691(15) 0.0177(6) Uani 0.50 1 d P A -1
C7 C -0.2110(2) 0.2711(3) 0.17706(13) 0.0186(7) Uani 0.50 1 d P A -1
C8 C -0.2867(3) 0.2712(4) 0.09228(13) 0.0280(9) Uani 0.50 1 d P A -1
H8A H -0.2170 0.2554 0.0561 0.042 Uiso 0.50 1 calc PR A -1
H8B H -0.3335 0.3612 0.0805 0.042 Uiso 0.50 1 calc PR A -1
H8C H -0.3583 0.1970 0.0857 0.042 Uiso 0.50 1 calc PR A -1
C9 C -0.2678(3) 0.1762(3) 0.23483(16) 0.0210(6) Uani 0.50 1 d P A -1
C10 C -0.4130(3) 0.1141(4) 0.21069(19) 0.0364(8) Uani 0.50 1 d P A -1
H10A H -0.4436 0.0663 0.2560 0.055 Uiso 0.50 1 calc PR A -1
H10B H -0.4091 0.0473 0.1677 0.055 Uiso 0.50 1 calc PR A -1
H10C H -0.4810 0.1881 0.1926 0.055 Uiso 0.50 1 calc PR A -1
C11 C -0.2416(3) 0.0899(3) 0.36721(16) 0.0201(6) Uani 0.50 1 d P A -1
C12 C -0.2029(3) -0.0492(3) 0.38471(16) 0.0237(6) Uani 0.50 1 d P A -1
C13 C -0.2378(3) -0.1062(3) 0.45444(18) 0.0327(7) Uani 0.50 1 d P A -1
H13A H -0.2133 -0.2002 0.4671 0.039 Uiso 0.50 1 calc PR A -1
C14 C -0.3064(3) -0.0298(4) 0.50517(18) 0.0330(8) Uani 0.50 1 d P A -1
H14A H -0.3265 -0.0706 0.5530 0.040 Uiso 0.50 1 calc PR A -1
C15 C -0.3474(3) 0.1084(3) 0.48710(18) 0.0252(7) Uani 0.50 1 d P A -1
H15A H -0.3965 0.1605 0.5220 0.030 Uiso 0.50 1 calc PR A -1
C16 C -0.3158(3) 0.1675(3) 0.41845(18) 0.0249(7) Uani 0.50 1 d P A -1
C17 C 0.3123(3) 0.6565(3) 0.18775(15) 0.0185(6) Uani 0.50 1 d P A -1
C18 C 0.3373(3) 0.6846(3) 0.27763(15) 0.0225(6) Uani 0.50 1 d P A -1
H18A H 0.4393 0.6981 0.2953 0.034 Uiso 0.50 1 calc PR A -1
H18B H 0.3033 0.6051 0.3055 0.034 Uiso 0.50 1 calc PR A -1
H18C H 0.2852 0.7685 0.2891 0.034 Uiso 0.50 1 calc PR A -1
C19 C 0.4115(3) 0.5397(3) 0.16732(17) 0.0239(7) Uani 0.50 1 d P A -1
H19A H 0.4005 0.5278 0.1098 0.036 Uiso 0.50 1 calc PR A -1
H19B H 0.3868 0.4527 0.1919 0.036 Uiso 0.50 1 calc PR A -1
H19C H 0.5105 0.5643 0.1872 0.036 Uiso 0.50 1 calc PR A -1
C20 C 0.3528(3) 0.7898(2) 0.14688(17) 0.0238(7) Uani 0.50 1 d P A -1
H20A H 0.3360 0.7767 0.0894 0.036 Uiso 0.50 1 calc PR A -1
H20B H 0.4538 0.8106 0.1638 0.036 Uiso 0.50 1 calc PR A -1
H20C H 0.2945 0.8674 0.1613 0.036 Uiso 0.50 1 calc PR A -1
C21 C -0.1722(2) 0.7663(3) 0.02684(13) 0.0203(6) Uani 0.50 1 d P A -1
C22 C -0.1277(4) 0.9156(3) 0.0374(2) 0.0473(10) Uani 0.50 1 d P A -1
H22A H -0.1971 0.9748 0.0048 0.071 Uiso 0.50 1 calc PR A -1
H22B H -0.0336 0.9278 0.0211 0.071 Uiso 0.50 1 calc PR A -1
H22C H -0.1234 0.9417 0.0931 0.071 Uiso 0.50 1 calc PR A -1
C23 C -0.1526(4) 0.7185(3) -0.05690(18) 0.0462(12) Uani 0.50 1 d P A -1
H23A H -0.2090 0.7782 -0.0961 0.069 Uiso 0.50 1 calc PR A -1
H23B H -0.1847 0.6219 -0.0648 0.069 Uiso 0.50 1 calc PR A -1
H23C H -0.0517 0.7249 -0.0631 0.069 Uiso 0.50 1 calc PR A -1
C24 C -0.3291(3) 0.7348(7) 0.0347(2) 0.0521(10) Uani 0.50 1 d PU A -1
H24A H -0.3873 0.8177 0.0202 0.078 Uiso 0.50 1 calc PR A -1
H24B H -0.3363 0.7090 0.0894 0.078 Uiso 0.50 1 calc PR A -1
H24C H -0.3635 0.6579 -0.0006 0.078 Uiso 0.50 1 calc PR A -1
C25 C -0.1291(3) -0.1374(3) 0.32907(18) 0.0284(7) Uani 0.50 1 d P A -1
H25A H -0.1006 -0.0754 0.2871 0.034 Uiso 0.50 1 calc PR A -1
C26 C -0.2309(3) -0.2580(9) 0.28680(17) 0.0457(8) Uani 0.50 1 d P A -1
H26A H -0.1836 -0.3038 0.2464 0.069 Uiso 0.50 1 calc PR A -1
H26B H -0.3209 -0.2170 0.2619 0.069 Uiso 0.50 1 calc PR A -1
H26C H -0.2501 -0.3266 0.3264 0.069 Uiso 0.50 1 calc PR A -1
C27 C 0.0041(3) -0.2087(3) 0.3709(2) 0.0396(9) Uani 0.50 1 d P A -1
H27A H 0.0691 -0.1387 0.3977 0.059 Uiso 0.50 1 calc PR A -1
H27B H 0.0515 -0.2587 0.3321 0.059 Uiso 0.50 1 calc PR A -1
H27C H -0.0226 -0.2747 0.4100 0.059 Uiso 0.50 1 calc PR A -1
C28 C -0.3633(4) 0.3156(4) 0.3981(2) 0.0370(9) Uani 0.50 1 d P A -1
H28A H -0.3153 0.3480 0.3530 0.044 Uiso 0.50 1 calc PR A -1
C29 C -0.3246(4) 0.4175(5) 0.4683(3) 0.0528(13) Uani 0.50 1 d P A -1
H29A H -0.2232 0.4082 0.4891 0.079 Uiso 0.50 1 calc PR A -1
H29B H -0.3818 0.3955 0.5100 0.079 Uiso 0.50 1 calc PR A -1
H29C H -0.3443 0.5131 0.4500 0.079 Uiso 0.50 1 calc PR A -1
C30 C -0.5260(4) 0.3204(4) 0.3720(2) 0.0511(11) Uani 0.50 1 d P A -1
H30A H -0.5523 0.2542 0.3287 0.077 Uiso 0.50 1 calc PR A -1
H30B H -0.5540 0.4145 0.3539 0.077 Uiso 0.50 1 calc PR A -1
H30C H -0.5749 0.2956 0.4167 0.077 Uiso 0.50 1 calc PR A -1
C31 C 0.1475(3) 0.0771(4) 0.2545(2) 0.0271(8) Uani 0.50 1 d P A -1
H31A H 0.2306 0.1062 0.2304 0.041 Uiso 0.50 1 calc PR A -1
H31B H 0.0721 0.0453 0.2130 0.041 Uiso 0.50 1 calc PR A -1
H31C H 0.1747 0.0010 0.2917 0.041 Uiso 0.50 1 calc PR A -1
C32 C 0.0377(4) 0.3861(4) 0.40947(19) 0.0362(8) Uani 0.50 1 d P A -1
H32A H 0.1287 0.4277 0.4324 0.054 Uiso 0.50 1 calc PR A -1
H32B H -0.0022 0.3337 0.4503 0.054 Uiso 0.50 1 calc PR A -1
H32C H -0.0289 0.4597 0.3888 0.054 Uiso 0.50 1 calc PR A -1

loop_
_atom_site_aniso_label
_atom_site_aniso_U_11
_atom_site_aniso_U_22
_atom_site_aniso_U_33
_atom_site_aniso_U_23
_atom_site_aniso_U_13
_atom_site_aniso_U_12
Tl1 0.01751(3) 0.01847(3) 0.02388(4) 0.000 -0.00032(3) 0.000
O1 0.0104(8) 0.0204(9) 0.0328(10) 0.0067(8) -0.0004(8) 0.0015(7)
N1 0.0163(9) 0.0178(10) 0.0219(10) 0.0002(9) 0.0016(8) 0.0005(8)
N2 0.0190(10) 0.0155(10) 0.0248(11) 0.0025(9) 0.0025(9) -0.0009(8)
C1 0.0189(11) 0.0178(12) 0.0222(12) 0.0000(10) 0.0028(10) 0.0010(10)
C2 0.0158(11) 0.0185(12) 0.0201(12) -0.0010(10) 0.0033(9) -0.0010(10)
C3 0.0186(11) 0.0200(10) 0.0219(12) 0.0033(10) 0.0050(10) -0.0008(9)
C4 0.0169(11) 0.0239(14) 0.0184(11) 0.0019(10) 0.0023(9) 0.0017(10)
C5 0.0140(11) 0.0232(13) 0.0230(12) -0.0015(11) 0.0008(10) 0.0008(10)
C6 0.0183(11) 0.0144(11) 0.0206(11) 0.0006(10) 0.0033(9) -0.0020(9)
C7 0.0174(9) 0.016(2) 0.0216(10) 0.0033(10) 0.0008(8) -0.0001(10)
C8 0.0217(10) 0.039(3) 0.0217(10) -0.0066(13) -0.0023(8) -0.0085(13)
C9 0.0183(11) 0.0205(13) 0.0242(13) -0.0008(11) 0.0032(10) -0.0032(10)
C10 0.0261(14) 0.0512(19) 0.0298(15) 0.0093(14) -0.0036(12) -0.0199(14)
C11 0.0123(11) 0.0248(13) 0.0220(12) 0.0026(11) -0.0021(9) -0.0022(10)
C12 0.0186(12) 0.0252(13) 0.0274(13) 0.0073(11) 0.0038(10) 0.0056(11)
C13 0.0265(14) 0.0341(15) 0.0384(16) 0.0189(13) 0.0076(12) 0.0064(12)
C14 0.0260(14) 0.0472(18) 0.0267(14) 0.0143(13) 0.0063(11) 0.0015(14)
C15 0.0163(12) 0.0331(15) 0.0275(14) -0.0041(12) 0.0081(11) 0.0015(12)
C16 0.0281(14) 0.0197(14) 0.0270(14) 0.0013(11) 0.0045(12) -0.0045(11)
C17 0.0146(11) 0.0178(11) 0.0226(12) 0.0013(10) 0.0014(10) -0.0003(9)
C18 0.0196(12) 0.0242(12) 0.0228(12) -0.0021(11) 0.0003(10) -0.0015(11)
C19 0.0163(12) 0.0237(13) 0.0313(14) -0.0029(11) 0.0017(11) -0.0010(10)
C20 0.0198(11) 0.0208(15) 0.0305(13) 0.0042(10) 0.0026(10) -0.0051(9)
C21 0.0186(9) 0.0129(16) 0.0284(10) 0.0092(12) 0.0004(8) 0.0031(11)
C22 0.060(2) 0.0248(16) 0.049(2) 0.0006(15) -0.0192(17) 0.0118(16)
C23 0.071(2) 0.034(3) 0.0311(15) 0.0095(12) -0.0007(15) 0.0073(15)
C24 0.0266(12) 0.057(2) 0.0731(18) 0.005(2) 0.0071(12) 0.003(2)
C25 0.0269(13) 0.0233(13) 0.0376(15) 0.0085(12) 0.0131(12) 0.0066(11)
C26 0.0395(13) 0.0538(19) 0.0435(14) 0.015(4) 0.0050(11) -0.015(3)
C27 0.0280(14) 0.039(2) 0.0522(18) 0.0046(13) 0.0069(13) 0.0111(12)
C28 0.055(2) 0.0221(15) 0.0388(18) -0.0055(14) 0.0253(16) -0.0048(16)
C29 0.0272(18) 0.040(2) 0.094(3) -0.020(2) 0.017(2) -0.0079(16)
C30 0.071(2) 0.0344(18) 0.0409(19) -0.0034(16) -0.0147(18) 0.0184(18)
C31 0.0161(14) 0.0240(15) 0.0429(18) 0.0022(13) 0.0097(13) -0.0045(12)
C32 0.0381(16) 0.0370(17) 0.0324(16) -0.0100(14) 0.0018(13) -0.0015(14)

loop_
_atom_type_symbol
_atom_type_description
_atom_type_scat_dispersion_real
_atom_type_scat_dispersion_imag
_atom_type_scat_source
C C 0.0033 0.0016 'International Tables Vol C Tables 4.2.6.8 and 6.1.1.4'
H H 0.0000 0.0000 'International Tables Vol C Tables 4.2.6.8 and 6.1.1.4'
N N 0.0061 0.0033 'International Tables Vol C Tables 4.2.6.8 and 6.1.1.4'
O O 0.0106 0.0060 'International Tables Vol C Tables 4.2.6.8 and 6.1.1.4'
Tl Tl -2.8358 9.6688 'International Tables Vol C Tables 4.2.6.8 and 6.1.1.4'

loop_
_geom_angle_atom_site_label_1
_geom_angle_atom_site_label_2
_geom_angle_atom_site_label_3
_geom_angle
_geom_angle_site_symmetry_1
_geom_angle_site_symmetry_3
C32 Tl1 C32 76.18(19) . 4_565
C32 Tl1 C31 89.42(14) . 4_565
C32 Tl1 C31 160.66(13) 4_565 4_565
C32 Tl1 C31 160.66(13) . .
C32 Tl1 C31 89.42(14) 4_565 .
C31 Tl1 C31 101.23(19) 4_565 .
C32 Tl1 O1 96.46(11) . .
C32 Tl1 O1 160.04(10) 4_565 .
C31 Tl1 O1 9.13(11) 4_565 .
C31 Tl1 O1 92.83(11) . .
C32 Tl1 O1 160.04(10) . 4_565
C32 Tl1 O1 96.46(11) 4_565 4_565
C31 Tl1 O1 92.83(11) 4_565 4_565
C31 Tl1 O1 9.13(11) . 4_565
O1 Tl1 O1 84.23(10) . 4_565
C32 Tl1 N1 101.16(10) . .
C32 Tl1 N1 130.39(11) 4_565 .
C31 Tl1 N1 64.52(10) 4_565 .
C31 Tl1 N1 98.00(11) . .
O1 Tl1 N1 68.90(7) . .
O1 Tl1 N1 97.70(7) 4_565 .
C32 Tl1 N1 130.39(11) . 4_565
C32 Tl1 N1 101.16(10) 4_565 4_565
C31 Tl1 N1 98.00(11) 4_565 4_565
C31 Tl1 N1 64.52(10) . 4_565
O1 Tl1 N1 97.70(7) . 4_565
O1 Tl1 N1 68.90(7) 4_565 4_565
N1 Tl1 N1 43.23(10) . 4_565
C32 Tl1 N2 91.83(11) . .
C32 Tl1 N2 67.64(10) 4_565 .
C31 Tl1 N2 126.60(10) 4_565 .
C31 Tl1 N2 94.56(10) . .
O1 Tl1 N2 131.80(7) . .
O1 Tl1 N2 102.60(7) 4_565 .
N1 Tl1 N2 62.91(7) . .
N1 Tl1 N2 45.44(7) 4_565 .
C32 Tl1 N2 67.64(10) . 4_565
C32 Tl1 N2 91.83(11) 4_565 4_565
C31 Tl1 N2 94.56(10) 4_565 4_565
C31 Tl1 N2 126.60(10) . 4_565
O1 Tl1 N2 102.60(7) . 4_565
O1 Tl1 N2 131.80(7) 4_565 4_565
N1 Tl1 N2 45.44(7) . 4_565
N1 Tl1 N2 62.91(7) 4_565 4_565
N2 Tl1 N2 39.05(10) . 4_565
C1 O1 Tl1 118.67(16) . .
C7 N1 C6 126.7(2) . .
C7 N1 Tl1 118.16(17) . .
C6 N1 Tl1 113.14(15) . .
C9 N2 C11 124.5(2) . .
C9 N2 Tl1 115.98(18) . .
C11 N2 Tl1 119.50(15) . .
O1 C1 C2 121.4(2) . .
O1 C1 C6 121.2(2) . .
C2 C1 C6 117.3(2) . .
C3 C2 C1 118.7(2) . .
C3 C2 C17 121.9(2) . .
C1 C2 C17 119.4(2) . .
C2 C3 C4 124.3(2) . .
C5 C4 C3 117.3(2) . .
C5 C4 C21 122.7(2) . .
C3 C4 C21 120.0(2) . .
C4 C5 C6 121.5(2) . .
N1 C6 C5 122.8(2) . .
N1 C6 C1 115.7(2) . .
C5 C6 C1 120.8(2) . .
N1 C7 C9 116.5(2) . .
N1 C7 C8 125.9(2) . .
C9 C7 C8 117.5(2) . .
N2 C9 C7 118.0(2) . .
N2 C9 C10 124.4(3) . .
C7 C9 C10 117.6(2) . .
C12 C11 C16 120.5(3) . .
C12 C11 N2 120.0(2) . .
C16 C11 N2 119.1(2) . .
C13 C12 C11 117.9(3) . .
C13 C12 C25 120.3(3) . .
C11 C12 C25 121.8(3) . .
C14 C13 C12 121.6(3) . .
C13 C14 C15 120.6(3) . .
C16 C15 C14 119.3(3) . .
C15 C16 C11 120.0(3) . .
C15 C16 C28 119.2(3) . .
C11 C16 C28 120.7(3) . .
C20 C17 C19 107.7(2) . .
C20 C17 C2 111.9(2) . .
C19 C17 C2 110.4(2) . .
C20 C17 C18 107.1(2) . .
C19 C17 C18 110.0(2) . .
C2 C17 C18 109.6(2) . .
C22 C21 C23 109.1(3) . .
C22 C21 C24 115.8(3) . .
C23 C21 C24 105.7(3) . .
C22 C21 C4 112.6(2) . .
C23 C21 C4 106.6(2) . .
C24 C21 C4 106.5(3) . .
C12 C25 C27 112.5(3) . .
C12 C25 C26 112.5(3) . .
C27 C25 C26 106.8(3) . .
C16 C28 C30 110.3(3) . .
C16 C28 C29 112.6(3) . .
C30 C28 C29 108.7(3) . .

loop_
_geom_bond_atom_site_label_1
_geom_bond_atom_site_label_2
_geom_bond_distance
_geom_bond_site_symmetry_2
Tl1 C32 2.120(3) .
Tl1 C32 2.120(3) 4_565
Tl1 C31 2.150(4) 4_565
Tl1 C31 2.150(4) .
Tl1 O1 2.328(2) .
Tl1 O1 2.328(2) 4_565
Tl1 N1 2.507(2) .
Tl1 N1 2.507(2) 4_565
Tl1 N2 2.634(2) .
Tl1 N2 2.634(2) 4_565
O1 C1 1.321(3) .
N1 C7 1.295(3) .
N1 C6 1.401(3) .
N2 C9 1.271(3) .
N2 C11 1.427(3) .
C1 C2 1.432(4) .
C1 C6 1.439(4) .
C2 C3 1.386(4) .
C2 C17 1.540(3) .
C3 C4 1.407(4) .
C4 C5 1.377(4) .
C4 C21 1.552(4) .
C5 C6 1.410(4) .
C7 C9 1.500(4) .
C7 C8 1.521(3) .
C9 C10 1.503(4) .
C11 C12 1.407(4) .
C11 C16 1.413(4) .
C12 C13 1.394(4) .
C12 C25 1.518(4) .
C13 C14 1.370(5) .
C14 C15 1.406(5) .
C15 C16 1.375(4) .
C16 C28 1.518(4) .
C17 C20 1.535(4) .
C17 C19 1.537(4) .
C17 C18 1.544(4) .
C21 C22 1.500(5) .
C21 C23 1.540(4) .
C21 C24 1.543(4) .
C25 C27 1.522(4) .
C25 C26 1.612(7) .
C28 C30 1.543(6) .
C28 C29 1.551(6) .
